data_1561269
loop_
_publ_author_name
'Yuan, Fei'
'Yuan, Chun-Mei'
'Hu, Huai-Ming'
'Wang, Ting-Ting'
'Zhou, Chun-Sheng'

_publ_section_title
;
 Structural diversity of a series of terpyridyl carboxylate coordination
 polymers: Luminescent sensor and magnetic properties
;
_journal_name_full 'Journal of Solid State Chemistry'
_journal_page_first 588
_journal_page_last 601
_journal_paper_doi 10.1016/j.jssc.2017.11.023
_journal_volume 258
_journal_year 2018
_chemical_formula_sum 'C20 H17 Co N4 O5'
_chemical_formula_weight 452.31
_space_group_IT_number 2
_space_group_name_Hall '-P 1'
_space_group_name_H-M_alt 'P -1'
_symmetry_cell_setting triclinic
_symmetry_space_group_name_H-M 'P -1'
_atom_sites_solution_hydrogens geom
_atom_sites_solution_primary direct
_atom_sites_solution_secondary difmap
_cell_angle_alpha 97.573(7)
_cell_angle_beta 97.002(7)
_cell_angle_gamma 107.973(7)
_cell_formula_units_Z 2
_cell_length_a 7.478(3)
_cell_length_b 10.351(4)
_cell_length_c 12.854(6)
_cell_measurement_reflns_used 895
_cell_measurement_temperature 296(2)
_cell_measurement_theta_max 22.29
_cell_measurement_theta_min 2.97
_cell_volume 924.1(7)
_computing_cell_refinement 'Bruker SAINT'
_computing_data_collection 'Bruker APEX2'
_computing_data_reduction 'Bruker SAINT'
_computing_molecular_graphics 'Bruker SHELXTL'
_computing_publication_material 'Bruker SHELXTL'
_computing_structure_refinement 'SHELXL-97 (Sheldrick, 1997)'
_computing_structure_solution 'SHELXS-97 (Sheldrick, 1990)'
_diffrn_ambient_temperature 296(2)
_diffrn_measured_fraction_theta_full 0.974
_diffrn_measured_fraction_theta_max 0.974
_diffrn_measurement_device_type 'Bruker APEX-II CCD'
_diffrn_measurement_method '\f and \w scans'
_diffrn_radiation_monochromator graphite
_diffrn_radiation_source 'fine-focus sealed tube'
_diffrn_radiation_type MoK\a
_diffrn_radiation_wavelength 0.71073
_diffrn_reflns_av_R_equivalents 0.0340
_diffrn_reflns_av_sigmaI/netI 0.0817
_diffrn_reflns_limit_h_max 8
_diffrn_reflns_limit_h_min -7
_diffrn_reflns_limit_k_max 12
_diffrn_reflns_limit_k_min -12
_diffrn_reflns_limit_l_max 13
_diffrn_reflns_limit_l_min -15
_diffrn_reflns_number 4616
_diffrn_reflns_theta_full 25.05
_diffrn_reflns_theta_max 25.05
_diffrn_reflns_theta_min 2.10
_diffrn_standards_decay_% 0
_diffrn_standards_interval_count 0
_diffrn_standards_interval_time 0
_diffrn_standards_number 0
_exptl_absorpt_coefficient_mu 0.972
_exptl_absorpt_correction_T_max 0.865
_exptl_absorpt_correction_T_min 0.810
_exptl_absorpt_correction_type multi-scan
_exptl_absorpt_process_details sadabs
_exptl_crystal_colour red
_exptl_crystal_density_diffrn 1.626
_exptl_crystal_density_method 'not measured'
_exptl_crystal_description rod
_exptl_crystal_F_000 464
_exptl_crystal_size_max 0.25
_exptl_crystal_size_mid 0.13
_exptl_crystal_size_min 0.14
_refine_diff_density_max 1.968
_refine_diff_density_min -0.985
_refine_diff_density_rms 0.179
_refine_ls_extinction_method none
_refine_ls_goodness_of_fit_ref 1.039
_refine_ls_hydrogen_treatment mixed
_refine_ls_matrix_type full
_refine_ls_number_parameters 273
_refine_ls_number_reflns 3197
_refine_ls_number_restraints 0
_refine_ls_restrained_S_all 1.039
_refine_ls_R_factor_all 0.1013
_refine_ls_R_factor_gt 0.0788
_refine_ls_shift/su_max 0.000
_refine_ls_shift/su_mean 0.000
_refine_ls_structure_factor_coef Fsqd
_refine_ls_weighting_details 'calc w=1/[\s^2^(Fo^2^)+(0.1753P)^2^+0.0000P] where P=(Fo^2^+2Fc^2^)/3'
_refine_ls_weighting_scheme calc
_refine_ls_wR_factor_gt 0.2330
_refine_ls_wR_factor_ref 0.2535
_reflns_number_gt 2360
_reflns_number_total 3197
_reflns_threshold_expression >2sigma(I)
_cod_data_source_file JSSC-2018-258-588.cif
_cod_data_source_block nw1759
_cod_depositor_comments
;
The following automatic conversions were performed:

data item '_symmetry_cell_setting' value 'Triclinic' was changed to
'triclinic' in accordance with the built-in table derived from the
CIF Core dictionary named 'cif_core.dic' version 2.4.5 last updated
on 2014-11-21.

Automatic conversion script
Id: cif_fix_values 8369 2020-08-20 11:38:08Z andrius 
;
_cod_original_sg_symbol_H-M P-1
_cod_database_code 1561269

loop_
_symmetry_equiv_pos_as_xyz
'x, y, z'
'-x, -y, -z'

loop_
_atom_site_label
_atom_site_type_symbol
_atom_site_fract_x
_atom_site_fract_y
_atom_site_fract_z
_atom_site_U_iso_or_equiv
_atom_site_adp_type
_atom_site_occupancy
_atom_site_symmetry_multiplicity
_atom_site_calc_flag
_atom_site_refinement_flags
_atom_site_disorder_assembly
_atom_site_disorder_group
Co1 Co -0.11999(12) 0.06318(8) 0.08040(6) 0.0219(4) Uani 1 1 d . . .
N1 N 0.1794(8) -0.0386(5) 0.7627(4) 0.0243(12) Uani 1 1 d . . .
N2 N 0.4090(8) 0.1550(6) 0.4464(4) 0.0265(12) Uani 1 1 d . . .
N3 N 0.8524(12) 0.5944(8) 0.3752(6) 0.061(2) Uani 1 1 d . . .
O1 O 0.0532(6) -0.0601(4) 0.0795(3) 0.0224(10) Uani 1 1 d . . .
O2 O 0.0512(8) -0.2438(5) 0.1534(4) 0.0468(15) Uani 1 1 d . . .
O3 O -0.3665(6) -0.1092(5) 0.0151(4) 0.0272(10) Uani 1 1 d . . .
O4 O -0.6772(6) -0.1600(5) -0.0494(4) 0.0295(11) Uani 1 1 d . . .
C1 C 0.1073(10) -0.1385(7) 0.6763(5) 0.0292(15) Uani 1 1 d . . .
H1 H 0.0303 -0.2241 0.6861 0.035 Uiso 1 1 calc R . .
C2 C 0.1379(10) -0.1245(7) 0.5744(5) 0.0301(16) Uani 1 1 d . . .
H2 H 0.0864 -0.1993 0.5186 0.036 Uiso 1 1 calc R . .
C3 C 0.2480(9) 0.0042(7) 0.5560(5) 0.0254(14) Uani 1 1 d . . .
C4 C 0.3255(11) 0.1075(8) 0.6440(6) 0.0382(18) Uani 1 1 d . . .
H4 H 0.4043 0.1935 0.6361 0.046 Uiso 1 1 calc R . .
C5 C 0.2875(11) 0.0847(7) 0.7434(6) 0.0376(18) Uani 1 1 d . . .
H5 H 0.3389 0.1578 0.8005 0.045 Uiso 1 1 calc R . .
C6 C 0.2834(9) 0.0295(7) 0.4490(5) 0.0267(15) Uani 1 1 d . . .
C7 C 0.1871(9) -0.0648(6) 0.3565(5) 0.0245(14) Uani 1 1 d . . .
H7 H 0.1074 -0.1526 0.3599 0.029 Uiso 1 1 calc R . .
C8 C 0.2131(10) -0.0245(7) 0.2585(5) 0.0268(15) Uani 1 1 d . . .
C9 C 0.3398(9) 0.1055(7) 0.2552(5) 0.0255(14) Uani 1 1 d . . .
H9 H 0.3570 0.1344 0.1905 0.031 Uiso 1 1 calc R . .
C10 C 0.4398(9) 0.1912(7) 0.3513(5) 0.0275(15) Uani 1 1 d . . .
C11 C 0.7856(12) 0.5101(8) 0.2827(7) 0.046(2) Uani 1 1 d . . .
H11 H 0.8296 0.5405 0.2227 0.055 Uiso 1 1 calc R . .
C12 C 0.6531(11) 0.3782(8) 0.2695(6) 0.0390(18) Uani 1 1 d . . .
H12 H 0.6115 0.3233 0.2022 0.047 Uiso 1 1 calc R . .
C13 C 0.5835(10) 0.3290(7) 0.3566(5) 0.0290(15) Uani 1 1 d . . .
C14 C 0.6560(16) 0.4185(10) 0.4530(7) 0.076(4) Uani 1 1 d . . .
H14 H 0.6160 0.3919 0.5150 0.091 Uiso 1 1 calc R . .
C15 C 0.7860(18) 0.5453(11) 0.4573(9) 0.099(5) Uani 1 1 d . . .
H15 H 0.8317 0.6021 0.5238 0.119 Uiso 1 1 calc R . .
C16 C 0.0964(9) -0.1202(7) 0.1571(5) 0.0231(14) Uani 1 1 d . . .
C17 C -0.5114(9) -0.0778(6) -0.0081(5) 0.0238(14) Uani 1 1 d . . .
N4 N 0.2428(9) 0.4729(6) 0.1278(5) 0.0391(15) Uani 1 1 d . . .
O5 O 0.0799(7) 0.2548(5) 0.1433(4) 0.0314(11) Uani 1 1 d . . .
C18 C 0.1496(11) 0.3420(7) 0.0898(6) 0.0333(17) Uani 1 1 d . . .
H18 H 0.1349 0.3126 0.0168 0.040 Uiso 1 1 calc R . .
C19 C 0.2732(14) 0.5302(8) 0.2396(7) 0.053(2) Uani 1 1 d . . .
H19A H 0.2147 0.4589 0.2776 0.079 Uiso 1 1 calc R . .
H19B H 0.2175 0.6020 0.2489 0.079 Uiso 1 1 calc R . .
H19C H 0.4077 0.5676 0.2667 0.079 Uiso 1 1 calc R . .
C20 C 0.3199(17) 0.5700(9) 0.0582(9) 0.072(3) Uani 1 1 d . . .
H20A H 0.4568 0.5984 0.0719 0.108 Uiso 1 1 calc R . .
H20B H 0.2799 0.6494 0.0720 0.108 Uiso 1 1 calc R . .
H20C H 0.2735 0.5259 -0.0149 0.108 Uiso 1 1 calc R . .

loop_
_atom_site_aniso_label
_atom_site_aniso_U_11
_atom_site_aniso_U_22
_atom_site_aniso_U_33
_atom_site_aniso_U_23
_atom_site_aniso_U_13
_atom_site_aniso_U_12
Co1 0.0268(6) 0.0198(5) 0.0148(5) 0.0030(3) 0.0017(3) 0.0021(4)
N1 0.035(3) 0.021(3) 0.017(3) 0.006(2) 0.004(2) 0.007(2)
N2 0.031(3) 0.025(3) 0.015(3) 0.005(2) 0.001(2) -0.001(2)
N3 0.080(6) 0.037(4) 0.045(5) 0.005(3) 0.018(4) -0.013(4)
O1 0.031(2) 0.023(2) 0.012(2) 0.0040(18) 0.0031(17) 0.0067(19)
O2 0.073(4) 0.026(3) 0.027(3) 0.005(2) -0.009(3) 0.003(3)
O3 0.028(3) 0.026(2) 0.023(3) 0.0034(19) 0.0001(19) 0.006(2)
O4 0.029(3) 0.022(2) 0.032(3) 0.003(2) -0.002(2) 0.004(2)
C1 0.037(4) 0.022(3) 0.020(4) -0.003(3) 0.003(3) 0.000(3)
C2 0.043(4) 0.024(3) 0.017(3) 0.004(3) 0.004(3) 0.003(3)
C3 0.029(4) 0.024(3) 0.019(3) 0.003(3) 0.001(3) 0.004(3)
C4 0.054(5) 0.030(4) 0.017(4) 0.005(3) 0.005(3) -0.005(3)
C5 0.054(5) 0.029(4) 0.014(4) -0.002(3) 0.003(3) -0.005(3)
C6 0.026(4) 0.032(4) 0.019(3) 0.002(3) -0.001(3) 0.008(3)
C7 0.033(4) 0.018(3) 0.019(3) 0.005(3) 0.004(3) 0.003(3)
C8 0.030(4) 0.027(4) 0.021(4) -0.002(3) -0.001(3) 0.011(3)
C9 0.028(4) 0.031(4) 0.016(3) 0.007(3) 0.008(3) 0.005(3)
C10 0.025(4) 0.039(4) 0.017(3) 0.007(3) 0.002(3) 0.007(3)
C11 0.052(5) 0.040(5) 0.040(5) 0.016(4) 0.011(4) 0.001(4)
C12 0.047(5) 0.032(4) 0.031(4) 0.005(3) 0.008(3) 0.002(3)
C13 0.037(4) 0.024(4) 0.022(4) 0.004(3) 0.009(3) 0.004(3)
C14 0.107(8) 0.049(6) 0.027(5) -0.007(4) 0.019(5) -0.036(5)
C15 0.126(10) 0.061(7) 0.041(6) -0.026(5) 0.026(6) -0.056(7)
C16 0.030(4) 0.023(3) 0.013(3) 0.002(3) 0.001(3) 0.005(3)
C17 0.029(4) 0.023(4) 0.018(3) 0.002(3) 0.005(3) 0.006(3)
N4 0.052(4) 0.024(3) 0.033(4) 0.008(3) 0.002(3) 0.000(3)
O5 0.036(3) 0.029(3) 0.021(3) 0.004(2) -0.001(2) 0.001(2)
C18 0.046(4) 0.027(4) 0.018(4) 0.000(3) 0.002(3) 0.003(3)
C19 0.072(6) 0.027(4) 0.045(5) -0.008(4) -0.002(4) 0.007(4)
C20 0.108(9) 0.037(5) 0.065(7) 0.027(5) 0.031(6) 0.003(5)

loop_
_atom_type_symbol
_atom_type_description
_atom_type_scat_dispersion_real
_atom_type_scat_dispersion_imag
_atom_type_scat_source
C C 0.0033 0.0016 'International Tables Vol C Tables 4.2.6.8 and 6.1.1.4'
H H 0.0000 0.0000 'International Tables Vol C Tables 4.2.6.8 and 6.1.1.4'
Co Co 0.3494 0.9721 'International Tables Vol C Tables 4.2.6.8 and 6.1.1.4'
N N 0.0061 0.0033 'International Tables Vol C Tables 4.2.6.8 and 6.1.1.4'
O O 0.0106 0.0060 'International Tables Vol C Tables 4.2.6.8 and 6.1.1.4'

loop_
_geom_angle_atom_site_label_1
_geom_angle_atom_site_label_2
_geom_angle_atom_site_label_3
_geom_angle
_geom_angle_site_symmetry_1
_geom_angle_site_symmetry_3
O5 Co1 O1 100.64(18) . .
O5 Co1 O4 88.89(19) . 2_455
O1 Co1 O4 167.59(17) . 2_455
O5 Co1 O3 167.70(18) . .
O1 Co1 O3 91.66(17) . .
O4 Co1 O3 78.94(18) 2_455 .
O5 Co1 N1 89.6(2) . 2_556
O1 Co1 N1 94.22(18) . 2_556
O4 Co1 N1 93.77(19) 2_455 2_556
O3 Co1 N1 89.4(2) . 2_556
O5 Co1 O1 95.17(18) . 2
O1 Co1 O1 78.50(18) . 2
O4 Co1 O1 92.85(18) 2_455 2
O3 Co1 O1 87.26(17) . 2
N1 Co1 O1 171.90(17) 2_556 2
C1 N1 C5 114.8(6) . .
C1 N1 Co1 124.0(5) . 2_556
C5 N1 Co1 121.1(4) . 2_556
C10 N2 C6 119.3(6) . .
C15 N3 C11 115.3(8) . .
C16 O1 Co1 125.9(4) . .
C16 O1 Co1 132.6(4) . 2
Co1 O1 Co1 101.50(18) . 2
C17 O3 Co1 113.5(4) . .
C17 O4 Co1 114.3(4) . 2_455
N1 C1 C2 125.3(6) . .
N1 C1 H1 117.3 . .
C2 C1 H1 117.3 . .
C1 C2 C3 118.9(6) . .
C1 C2 H2 120.5 . .
C3 C2 H2 120.5 . .
C4 C3 C2 116.6(6) . .
C4 C3 C6 120.8(6) . .
C2 C3 C6 122.6(6) . .
C3 C4 C5 120.7(7) . .
C3 C4 H4 119.7 . .
C5 C4 H4 119.7 . .
N1 C5 C4 123.6(7) . .
N1 C5 H5 118.2 . .
C4 C5 H5 118.2 . .
N2 C6 C7 122.0(6) . .
N2 C6 C3 115.1(6) . .
C7 C6 C3 122.7(6) . .
C6 C7 C8 118.4(6) . .
C6 C7 H7 120.8 . .
C8 C7 H7 120.8 . .
C7 C8 C9 119.8(6) . .
C7 C8 C16 119.3(6) . .
C9 C8 C16 120.8(6) . .
C8 C9 C10 118.4(6) . .
C8 C9 H9 120.8 . .
C10 C9 H9 120.8 . .
N2 C10 C9 121.9(6) . .
N2 C10 C13 115.3(6) . .
C9 C10 C13 122.8(6) . .
N3 C11 C12 123.9(8) . .
N3 C11 H11 118.0 . .
C12 C11 H11 118.0 . .
C13 C12 C11 120.0(7) . .
C13 C12 H12 120.0 . .
C11 C12 H12 120.0 . .
C12 C13 C14 115.3(7) . .
C12 C13 C10 124.4(6) . .
C14 C13 C10 120.3(7) . .
C15 C14 C13 120.1(9) . .
C15 C14 H14 120.0 . .
C13 C14 H14 120.0 . .
N3 C15 C14 125.4(9) . .
N3 C15 H15 117.3 . .
C14 C15 H15 117.3 . .
O2 C16 O1 125.2(6) . .
O2 C16 C8 119.1(6) . .
O1 C16 C8 115.6(5) . .
O3 C17 O4 126.7(6) . .
O3 C17 C17 117.5(7) . 2_455
O4 C17 C17 115.7(7) . 2_455
C18 N4 C19 122.3(7) . .
C18 N4 C20 121.5(7) . .
C19 N4 C20 116.2(7) . .
C18 O5 Co1 124.2(5) . .
O5 C18 N4 125.1(7) . .
O5 C18 H18 117.4 . .
N4 C18 H18 117.4 . .
N4 C19 H19A 109.5 . .
N4 C19 H19B 109.5 . .
H19A C19 H19B 109.5 . .
N4 C19 H19C 109.5 . .
H19A C19 H19C 109.5 . .
H19B C19 H19C 109.5 . .
N4 C20 H20A 109.5 . .
N4 C20 H20B 109.5 . .
H20A C20 H20B 109.5 . .
N4 C20 H20C 109.5 . .
H20A C20 H20C 109.5 . .
H20B C20 H20C 109.5 . .

loop_
_geom_bond_atom_site_label_1
_geom_bond_atom_site_label_2
_geom_bond_distance
_geom_bond_site_symmetry_2
Co1 O5 2.068(5) .
Co1 O1 2.080(4) .
Co1 O4 2.088(5) 2_455
Co1 O3 2.117(5) .
Co1 N1 2.148(5) 2_556
Co1 O1 2.172(4) 2
N1 C1 1.341(8) .
N1 C5 1.356(9) .
N1 Co1 2.148(5) 2_556
N2 C10 1.351(8) .
N2 C6 1.356(9) .
N3 C15 1.316(13) .
N3 C11 1.318(11) .
O1 C16 1.302(8) .
O1 Co1 2.172(4) 2
O2 C16 1.210(8) .
O3 C17 1.238(8) .
O4 C17 1.270(8) .
O4 Co1 2.088(5) 2_455
C1 C2 1.375(9) .
C1 H1 0.9300 .
C2 C3 1.400(9) .
C2 H2 0.9300 .
C3 C4 1.377(10) .
C3 C6 1.473(9) .
C4 C5 1.377(10) .
C4 H4 0.9300 .
C5 H5 0.9300 .
C6 C7 1.392(9) .
C7 C8 1.395(10) .
C7 H7 0.9300 .
C8 C9 1.396(9) .
C8 C16 1.514(9) .
C9 C10 1.396(9) .
C9 H9 0.9300 .
C10 C13 1.484(10) .
C11 C12 1.391(10) .
C11 H11 0.9300 .
C12 C13 1.383(10) .
C12 H12 0.9300 .
C13 C14 1.383(11) .
C14 C15 1.361(13) .
C14 H14 0.9300 .
C15 H15 0.9300 .
C17 C17 1.550(12) 2_455
N4 C18 1.312(9) .
N4 C19 1.442(10) .
N4 C20 1.466(10) .
O5 C18 1.233(8) .
C18 H18 0.9300 .
C19 H19A 0.9600 .
C19 H19B 0.9600 .
C19 H19C 0.9600 .
C20 H20A 0.9600 .
C20 H20B 0.9600 .
C20 H20C 0.9600 .

loop_
_geom_torsion_atom_site_label_1
_geom_torsion_atom_site_label_2
_geom_torsion_atom_site_label_3
_geom_torsion_atom_site_label_4
_geom_torsion
_geom_torsion_site_symmetry_1
_geom_torsion_site_symmetry_2
_geom_torsion_site_symmetry_3
_geom_torsion_site_symmetry_4
O5 Co1 O1 C16 89.3(5) . . . .
O4 Co1 O1 C16 -131.1(8) 2_455 . . .
O3 Co1 O1 C16 -90.7(5) . . . .
N1 Co1 O1 C16 -1.1(5) 2_556 . . .
O1 Co1 O1 C16 -177.6(6) 2 . . .
O5 Co1 O1 Co1 -93.17(19) . . . 2
O4 Co1 O1 Co1 46.5(9) 2_455 . . 2
O3 Co1 O1 Co1 86.86(19) . . . 2
N1 Co1 O1 Co1 176.42(19) 2_556 . . 2
O1 Co1 O1 Co1 0.0 2 . . 2
O5 Co1 O3 C17 6.7(11) . . . .
O1 Co1 O3 C17 -173.5(4) . . . .
O4 Co1 O3 C17 -1.6(4) 2_455 . . .
N1 Co1 O3 C17 92.3(5) 2_556 . . .
O1 Co1 O3 C17 -95.1(4) 2 . . .
C5 N1 C1 C2 1.2(10) . . . .
Co1 N1 C1 C2 177.8(5) 2_556 . . .
N1 C1 C2 C3 -2.1(11) . . . .
C1 C2 C3 C4 2.8(10) . . . .
C1 C2 C3 C6 -178.2(6) . . . .
C2 C3 C4 C5 -2.8(11) . . . .
C6 C3 C4 C5 178.1(7) . . . .
C1 N1 C5 C4 -1.2(11) . . . .
Co1 N1 C5 C4 -178.0(6) 2_556 . . .
C3 C4 C5 N1 2.2(13) . . . .
C10 N2 C6 C7 1.2(10) . . . .
C10 N2 C6 C3 -175.2(6) . . . .
C4 C3 C6 N2 5.8(9) . . . .
C2 C3 C6 N2 -173.3(6) . . . .
C4 C3 C6 C7 -170.6(7) . . . .
C2 C3 C6 C7 10.3(10) . . . .
N2 C6 C7 C8 -4.0(10) . . . .
C3 C6 C7 C8 172.2(6) . . . .
C6 C7 C8 C9 2.8(9) . . . .
C6 C7 C8 C16 -174.4(6) . . . .
C7 C8 C9 C10 1.0(9) . . . .
C16 C8 C9 C10 178.2(6) . . . .
C6 N2 C10 C9 2.9(10) . . . .
C6 N2 C10 C13 -178.5(6) . . . .
C8 C9 C10 N2 -4.0(10) . . . .
C8 C9 C10 C13 177.5(6) . . . .
C15 N3 C11 C12 0.5(16) . . . .
N3 C11 C12 C13 0.2(13) . . . .
C11 C12 C13 C14 -0.6(12) . . . .
C11 C12 C13 C10 179.0(7) . . . .
N2 C10 C13 C12 171.5(7) . . . .
C9 C10 C13 C12 -9.8(11) . . . .
N2 C10 C13 C14 -8.9(11) . . . .
C9 C10 C13 C14 169.7(8) . . . .
C12 C13 C14 C15 0.3(17) . . . .
C10 C13 C14 C15 -179.2(11) . . . .
C11 N3 C15 C14 -1(2) . . . .
C13 C14 C15 N3 0(2) . . . .
Co1 O1 C16 O2 115.6(7) . . . .
Co1 O1 C16 O2 -61.2(9) 2 . . .
Co1 O1 C16 C8 -64.7(7) . . . .
Co1 O1 C16 C8 118.5(5) 2 . . .
C7 C8 C16 O2 -32.7(10) . . . .
C9 C8 C16 O2 150.1(7) . . . .
C7 C8 C16 O1 147.5(6) . . . .
C9 C8 C16 O1 -29.7(9) . . . .
Co1 O3 C17 O4 179.1(5) . . . .
Co1 O3 C17 C17 3.1(9) . . . 2_455
Co1 O4 C17 O3 -178.0(5) 2_455 . . .
Co1 O4 C17 C17 -2.0(9) 2_455 . . 2_455
O1 Co1 O5 C18 100.0(6) . . . .
O4 Co1 O5 C18 -72.0(6) 2_455 . . .
O3 Co1 O5 C18 -80.1(10) . . . .
N1 Co1 O5 C18 -165.7(6) 2_556 . . .
O1 Co1 O5 C18 20.8(6) 2 . . .
Co1 O5 C18 N4 164.3(6) . . . .
C19 N4 C18 O5 -0.4(13) . . . .
C20 N4 C18 O5 -179.5(8) . . . .
